data_4106597
loop_
_publ_author_name
'Vlad M. Iluc'
'Alexander J. M. Miller'
'John S. Anderson'
'Marisa J. Monreal'
'Mark P. Mehn'
'Gregory L. Hillhouse'

_publ_section_title
;
 Synthesis and Characterization of Three-Coordinate Ni(III)-Imide
 Complexes
;
_journal_name_full 'Journal of the American Chemical Society'
_journal_page_first 13055
_journal_page_last 13063
_journal_paper_doi 10.1021/ja2024993
_journal_volume 133
_journal_year 2011
_chemical_formula_sum 'C60 H68 B F24 N Ni P2'
_chemical_formula_weight 1390.61
_chemical_name_systematic
; 
 ? 
;
_space_group_IT_number 2
_symmetry_cell_setting triclinic
_symmetry_space_group_name_Hall '-P 1'
_symmetry_space_group_name_H-M 'P -1'
_atom_sites_solution_hydrogens geom
_atom_sites_solution_primary direct
_atom_sites_solution_secondary difmap
_audit_creation_method SHELXL-97
_cell_angle_alpha 95.168(2)
_cell_angle_beta 100.073(2)
_cell_angle_gamma 103.594(2)
_cell_formula_units_Z 4
_cell_length_a 16.6160(19)
_cell_length_b 19.441(2)
_cell_length_c 20.680(2)
_cell_measurement_reflns_used 128
_cell_measurement_temperature 373(2)
_cell_measurement_theta_max 28.3
_cell_measurement_theta_min 0
_cell_volume 6332.7(12)
_computing_cell_refinement 'Bruker XSCANS'
_computing_data_collection 'Bruker XSCANS'
_computing_data_reduction 'Bruker SHELXTL'
_computing_molecular_graphics 'Bruker SHELXTL'
_computing_publication_material 'Bruker SHELXTL'
_computing_structure_refinement 'SHELXL-97 (Sheldrick, 1997)'
_computing_structure_solution 'SHELXS-97 (Sheldrick, 1990)'
_diffrn_ambient_temperature 373(2)
_diffrn_measured_fraction_theta_full 0.902
_diffrn_measured_fraction_theta_max 0.902
_diffrn_measurement_device_type 'Bruker P4'
_diffrn_measurement_method '\w scans'
_diffrn_radiation_monochromator graphite
_diffrn_radiation_source 'fine-focus sealed tube'
_diffrn_radiation_type MoK\a
_diffrn_radiation_wavelength 0.71073
_diffrn_reflns_av_R_equivalents 0.0514
_diffrn_reflns_av_sigmaI/netI 0.1143
_diffrn_reflns_limit_h_max 20
_diffrn_reflns_limit_h_min -22
_diffrn_reflns_limit_k_max 24
_diffrn_reflns_limit_k_min -24
_diffrn_reflns_limit_l_max 27
_diffrn_reflns_limit_l_min -26
_diffrn_reflns_number 40000
_diffrn_reflns_theta_full 28.27
_diffrn_reflns_theta_max 28.27
_diffrn_reflns_theta_min 1.09
_exptl_absorpt_coefficient_mu 0.466
_exptl_absorpt_correction_T_max 0.3737
_exptl_absorpt_correction_T_min 0.3152
_exptl_absorpt_correction_type psi-scan
_exptl_absorpt_process_details '(North et al., 1968)'
_exptl_crystal_colour green-blue
_exptl_crystal_density_diffrn 1.459
_exptl_crystal_description prism
_exptl_crystal_F_000 2856
_exptl_crystal_size_max 0.02
_exptl_crystal_size_mid 0.03
_exptl_crystal_size_min 0.05
_refine_diff_density_max 2.850
_refine_diff_density_min -1.057
_refine_diff_density_rms 0.106
_refine_ls_extinction_method none
_refine_ls_goodness_of_fit_ref 1.119
_refine_ls_hydrogen_treatment mixed
_refine_ls_matrix_type fullcycle
_refine_ls_number_parameters 1611
_refine_ls_number_reflns 28323
_refine_ls_number_restraints 0
_refine_ls_restrained_S_all 1.119
_refine_ls_R_factor_all 0.1379
_refine_ls_R_factor_gt 0.0981
_refine_ls_shift/su_max 0.000
_refine_ls_shift/su_mean 0.000
_refine_ls_structure_factor_coef Fsqd
_refine_ls_weighting_details 'calc w=1/[\s^2^(Fo^2^)+(0.0752P)^2^+12.8734P] where P=(Fo^2^+2Fc^2^)/3'
_refine_ls_weighting_scheme calc
_refine_ls_wR_factor_gt 0.2048
_refine_ls_wR_factor_ref 0.2238
_reflns_number_gt 19978
_reflns_number_total 28323
_reflns_threshold_expression >2sigma(I)
_cod_data_source_file ja2024993_si_002_3.cif
_cod_data_source_block vlad115m
_cod_original_cell_volume 6332.8(12)
_cod_database_code 4106597

loop_
_symmetry_equiv_pos_as_xyz
'x, y, z'
'-x, -y, -z'

loop_
_atom_site_label
_atom_site_type_symbol
_atom_site_fract_x
_atom_site_fract_y
_atom_site_fract_z
_atom_site_U_iso_or_equiv
_atom_site_adp_type
_atom_site_occupancy
_atom_site_symmetry_multiplicity
_atom_site_calc_flag
_atom_site_refinement_flags
Ni2 Ni 0.66417(4) 0.76537(3) 0.20034(3) 0.01493(14) Uani 1 1 d .
P4 P 0.09005(9) 0.30305(7) 0.33128(6) 0.0170(3) Uani 1 1 d .
P3 P 0.56956(8) 0.68151(7) 0.22711(6) 0.0143(3) Uani 1 1 d .
Ni1 Ni 0.05007(4) 0.30744(3) 0.22627(3) 0.01851(15) Uani 1 1 d .
P2 P 0.71072(8) 0.80797(7) 0.30407(6) 0.0167(3) Uani 1 1 d .
P1 P -0.00537(9) 0.39413(7) 0.25003(6) 0.0174(3) Uani 1 1 d .
F116 F 0.5208(2) 0.58172(16) 0.43958(15) 0.0261(7) Uani 1 1 d .
F115 F 0.43382(18) 0.48109(16) 0.44334(14) 0.0221(7) Uani 1 1 d .
F114 F 0.4357(2) 0.52231(17) 0.35062(14) 0.0259(7) Uani 1 1 d .
F113 F 0.9387(2) 0.91753(18) 0.15883(17) 0.0389(9) Uani 1 1 d .
F112 F 0.4148(2) 0.26603(18) 0.50424(15) 0.0352(8) Uani 1 1 d .
F111 F 0.5889(2) 0.4148(2) 0.02210(15) 0.0381(9) Uani 1 1 d .
F110 F 1.3954(2) 0.6700(2) 0.38945(18) 0.0437(10) Uani 1 1 d .
F109 F 0.9545(3) 1.0134(2) 0.22442(17) 0.0441(10) Uani 1 1 d .
F108 F 0.9968(2) 0.6832(2) 0.44925(18) 0.0427(9) Uani 1 1 d .
F107 F 1.2257(2) 0.5965(2) 0.09432(16) 0.0393(9) Uani 1 1 d .
F106 F 0.3027(2) 0.05184(17) 0.19528(16) 0.0340(8) Uani 1 1 d .
F105 F 0.8336(2) 0.46343(19) 0.40654(18) 0.0394(9) Uani 1 1 d .
F104 F 0.3124(2) 0.1720(2) 0.48372(16) 0.0415(9) Uani 1 1 d .
F103 F 0.2246(3) 0.0339(2) 0.26620(18) 0.0534(12) Uani 1 1 d .
F102 F 1.1180(3) 0.5684(3) 0.0161(2) 0.0670(15) Uani 1 1 d .
F101 F 0.6282(3) 0.3212(2) 0.04543(18) 0.0454(10) Uani 1 1 d .
C201 C 0.3982(3) 0.1881(3) 0.2680(2) 0.0173(10) Uani 1 1 d .
H20A H 0.3990 0.1848 0.2230 0.021 Uiso 1 1 calc R
F100 F 1.0785(3) 0.9154(2) 0.48306(16) 0.0535(12) Uani 1 1 d .
N2 N 0.6952(3) 0.7840(2) 0.1253(2) 0.0202(9) Uani 1 1 d .
F77 F 0.7218(3) 0.1919(2) 0.47027(17) 0.0529(11) Uani 1 1 d .
F76 F 0.6874(2) 0.4216(2) 0.10587(16) 0.0406(9) Uani 1 1 d .
C150 C 0.6626(3) 0.4024(3) 0.3591(2) 0.0162(10) Uani 1 1 d .
H15A H 0.7018 0.3792 0.3472 0.019 Uiso 1 1 calc R
F74 F 0.2160(2) 0.11545(19) 0.20404(18) 0.0424(9) Uani 1 1 d .
N1 N 0.0637(3) 0.2743(2) 0.1474(2) 0.0239(10) Uani 1 1 d .
F71 F 1.0495(2) 1.0011(2) 0.16933(19) 0.0499(11) Uani 1 1 d .
F70 F 0.4408(3) 0.1639(2) 0.50490(17) 0.0514(11) Uani 1 1 d .
C146 C 1.1774(3) 0.7372(3) 0.3290(2) 0.0159(10) Uani 1 1 d .
C145 C 0.5925(3) 0.6848(3) 0.3180(2) 0.0173(10) Uani 1 1 d .
H14A H 0.5402 0.6676 0.3331 0.021 Uiso 1 1 calc R
H14B H 0.6290 0.6538 0.3302 0.021 Uiso 1 1 calc R
C144 C 1.1172(3) 0.8478(2) 0.2908(2) 0.0137(9) Uani 1 1 d .
C143 C 1.2561(3) 0.6721(3) 0.4001(2) 0.0181(10) Uani 1 1 d .
C142 C 0.4540(3) 0.2440(3) 0.3788(2) 0.0177(10) Uani 1 1 d .
H14C H 0.4931 0.2790 0.4099 0.021 Uiso 1 1 calc R
C141 C 0.8172(3) 0.7928(3) 0.3395(3) 0.0244(12) Uani 1 1 d .
C140 C 0.0299(3) 0.4252(3) 0.3400(2) 0.0200(11) Uani 1 1 d .
H14D H 0.0820 0.4627 0.3478 0.024 Uiso 1 1 calc R
H14E H -0.0125 0.4450 0.3560 0.024 Uiso 1 1 calc R
C139 C 0.6076(3) 0.2444(3) 0.2899(2) 0.0148(10) Uani 1 1 d .
C138 C 0.4591(3) 0.2422(3) 0.3118(2) 0.0155(10) Uani 1 1 d .
C137 C 0.3365(3) 0.1393(3) 0.2894(2) 0.0185(10) Uani 1 1 d .
F65 F 0.8303(3) 0.2456(2) 0.43659(19) 0.0524(11) Uani 1 1 d .
C131 C 0.6156(3) 0.2021(3) 0.2342(2) 0.0176(10) Uani 1 1 d .
H13A H 0.5836 0.2038 0.1930 0.021 Uiso 1 1 calc R
C130 C 0.6361(3) 0.5070(3) 0.4150(2) 0.0175(10) Uani 1 1 d .
H13B H 0.6557 0.5516 0.4408 0.021 Uiso 1 1 calc R
C129 C 1.1865(3) 0.6442(3) 0.4271(2) 0.0201(11) Uani 1 1 d .
H12A H 1.1896 0.6135 0.4589 0.024 Uiso 1 1 calc R
C128 C 1.0754(3) 0.8805(3) 0.2422(2) 0.0153(10) Uani 1 1 d .
H12B H 1.0723 0.8649 0.1978 0.018 Uiso 1 1 calc R
C127 C 0.0736(4) 0.1812(3) 0.0614(3) 0.0276(13) Uani 1 1 d .
H12C H 0.1107 0.2168 0.0425 0.033 Uiso 1 1 calc R
H12D H 0.1083 0.1618 0.0938 0.033 Uiso 1 1 calc R
C126 C 1.0434(3) 0.9610(3) 0.3237(3) 0.0218(11) Uani 1 1 d .
H12E H 1.0179 0.9972 0.3344 0.026 Uiso 1 1 calc R
F63 F 1.3272(3) 0.5850(2) 0.4323(3) 0.0658(14) Uani 1 1 d .
F62 F 0.8619(3) 0.7079(2) 0.1185(3) 0.0712(15) Uani 1 1 d .
F61 F 1.0584(4) 1.0112(2) 0.45313(18) 0.0795(18) Uani 1 1 d .
C124 C 1.0867(3) 0.9320(3) 0.3724(2) 0.0199(11) Uani 1 1 d .
F60 F 1.2073(3) 0.6698(2) 0.0275(2) 0.0660(14) Uani 1 1 d .
C122 C 1.1608(3) 0.7014(3) 0.1614(2) 0.0168(10) Uani 1 1 d .
H12F H 1.2193 0.7103 0.1727 0.020 Uiso 1 1 calc R
C121 C 0.0444(4) 0.3642(3) 0.3783(2) 0.0203(11) Uani 1 1 d .
H12G H -0.0089 0.3378 0.3871 0.024 Uiso 1 1 calc R
H12H H 0.0824 0.3836 0.4206 0.024 Uiso 1 1 calc R
B2 B 0.5388(4) 0.2936(3) 0.2881(3) 0.0155(11) Uani 1 1 d .
C119 C -0.0407(3) 0.1825(3) 0.3195(3) 0.0265(12) Uani 1 1 d .
H11A H -0.0616 0.1355 0.3303 0.040 Uiso 1 1 calc R
H11B H -0.0449 0.1802 0.2724 0.040 Uiso 1 1 calc R
H11C H -0.0737 0.2132 0.3337 0.040 Uiso 1 1 calc R
C118 C 0.7619(4) 0.1888(3) 0.4212(3) 0.0354(15) Uani 1 1 d .
C117 C 0.4316(3) 0.3298(3) 0.1941(2) 0.0189(11) Uani 1 1 d .
H11D H 0.3909 0.3176 0.2197 0.023 Uiso 1 1 calc R
C116 C 0.9956(3) 0.9666(3) 0.2033(3) 0.0229(11) Uani 1 1 d .
C115 C 0.6734(4) 0.8255(3) 0.0728(2) 0.0221(11) Uani 1 1 d .
C114 C 0.5498(3) 0.4763(3) 0.3928(2) 0.0161(10) Uani 1 1 d .
C113 C 0.2698(4) 0.0845(3) 0.2394(3) 0.0243(12) Uani 1 1 d .
C112 C 0.5215(3) 0.4088(3) 0.3555(2) 0.0153(10) Uani 1 1 d .
H11E H 0.4635 0.3892 0.3416 0.018 Uiso 1 1 calc R
C111 C 1.0387(3) 0.9350(3) 0.2580(2) 0.0171(10) Uani 1 1 d .
C110 C 0.4566(3) 0.6876(3) 0.2058(2) 0.0184(10) Uani 1 1 d .
C109 C 1.3616(3) 0.9076(3) 0.2060(3) 0.0269(13) Uani 1 1 d .
C108 C 1.0308(3) 0.7179(3) 0.1833(2) 0.0183(10) Uani 1 1 d .
H10A H 1.0001 0.7382 0.2096 0.022 Uiso 1 1 calc R
C107 C 1.1124(3) 0.6634(3) 0.4050(3) 0.0213(11) Uani 1 1 d .
C106 C 0.6914(3) 0.4694(3) 0.3977(2) 0.0178(10) Uani 1 1 d .
C105 C 0.5766(3) 0.3692(3) 0.3380(2) 0.0142(10) Uani 1 1 d .
C104 C 0.6127(4) 0.3802(3) 0.0722(2) 0.0239(12) Uani 1 1 d .
C103 C 0.6359(3) 0.7618(3) 0.3521(2) 0.0199(11) Uani 1 1 d .
H10B H 0.6660 0.7606 0.3965 0.024 Uiso 1 1 calc R
H10C H 0.5935 0.7879 0.3559 0.024 Uiso 1 1 calc R
C102 C 0.3330(3) 0.1412(3) 0.3565(2) 0.0193(11) Uani 1 1 d .
H10D H 0.2925 0.1077 0.3710 0.023 Uiso 1 1 calc R
C101 C 0.5481(3) 0.3643(3) 0.1149(2) 0.0173(10) Uani 1 1 d .
C100 C -0.0443(4) 0.1605(3) 0.1236(2) 0.0241(12) Uani 1 1 d .
H10E H -0.0814 0.1826 0.1446 0.029 Uiso 1 1 calc R
H10F H -0.0114 0.1406 0.1570 0.029 Uiso 1 1 calc R
C99 C 1.1079(3) 0.7088(3) 0.3568(2) 0.0182(10) Uani 1 1 d .
H99A H 1.0572 0.7206 0.3426 0.022 Uiso 1 1 calc R
C98 C 0.4690(3) 0.3758(3) 0.0964(2) 0.0191(11) Uani 1 1 d .
H98A H 0.4551 0.3947 0.0575 0.023 Uiso 1 1 calc R
C97 C 0.2084(3) 0.3377(3) 0.3592(3) 0.0257(12) Uani 1 1 d .
C96 C 0.4859(3) 0.5154(3) 0.4073(2) 0.0192(11) Uani 1 1 d .
C95 C 1.1668(4) 0.6222(3) 0.0609(2) 0.0252(12) Uani 1 1 d .
F50 F 1.3735(3) 0.6873(3) 0.48672(18) 0.0711(16) Uani 1 1 d .
C93 C 1.1179(3) 0.6543(3) 0.1046(2) 0.0189(11) Uani 1 1 d .
C92 C 1.1228(3) 0.8764(3) 0.3568(2) 0.0188(11) Uani 1 1 d .
H92A H 1.1513 0.8577 0.3909 0.023 Uiso 1 1 calc R
C91 C 0.5114(3) 0.3179(3) 0.2152(2) 0.0144(10) Uani 1 1 d .
C90 C 0.5808(3) 0.5918(3) 0.1919(2) 0.0214(11) Uani 1 1 d .
F43 F 0.3144(3) 0.4220(3) 0.1636(3) 0.0800(18) Uani 1 1 d .
C87 C 1.1190(3) 0.7361(3) 0.2022(2) 0.0160(10) Uani 1 1 d .
C86 C 1.2613(3) 0.8404(3) 0.2666(2) 0.0180(10) Uani 1 1 d .
C85 C 0.7168(3) 0.1509(3) 0.2990(2) 0.0201(11) Uani 1 1 d .
H85A H 0.7523 0.1203 0.3021 0.024 Uiso 1 1 calc R
C84 C 0.6546(3) 0.2358(3) 0.3507(2) 0.0180(10) Uani 1 1 d .
H84A H 0.6490 0.2608 0.3895 0.022 Uiso 1 1 calc R
C83 C 1.3175(3) 0.8776(3) 0.3243(3) 0.0244(12) Uani 1 1 d .
H83A H 1.3041 0.8682 0.3650 0.029 Uiso 1 1 calc R
C82 C 1.0307(3) 0.6383(3) 0.0866(2) 0.0183(10) Uani 1 1 d .
H82A H 1.0019 0.6067 0.0487 0.022 Uiso 1 1 calc R
C581 C 0.3911(4) 0.1988(3) 0.4727(3) 0.0251(12) Uani 1 1 d .
F40 F 0.2635(2) 0.3174(2) 0.1188(3) 0.0694(14) Uani 1 1 d .
C81 C 0.9871(3) 0.6706(3) 0.1269(3) 0.0201(11) Uani 1 1 d .
C80 C 0.0375(4) 0.4713(3) 0.2064(3) 0.0252(12) Uani 1 1 d .
F39 F 0.7919(3) 0.1321(2) 0.42185(18) 0.0592(13) Uani 1 1 d .
C71 C 0.3258(4) 0.3736(3) 0.1196(3) 0.0282(13) Uani 1 1 d .
C70 C 0.7841(4) 0.5029(3) 0.4204(3) 0.0334(14) Uani 1 1 d .
F36 F 0.3105(3) 0.3955(4) 0.0622(2) 0.102(2) Uani 1 1 d .
C69 C 0.6791(4) 0.1133(3) 0.1776(3) 0.0263(12) Uani 1 1 d .
C68 C 0.6274(4) 0.9130(3) 0.2803(3) 0.0255(12) Uani 1 1 d .
H68A H 0.6259 0.9622 0.2862 0.038 Uiso 1 1 calc R
H68B H 0.5823 0.8846 0.2973 0.038 Uiso 1 1 calc R
H68C H 0.6208 0.8969 0.2339 0.038 Uiso 1 1 calc R
C67 C -0.1592(4) 0.4380(3) 0.2383(3) 0.0287(13) Uani 1 1 d .
H67A H -0.2199 0.4239 0.2295 0.043 Uiso 1 1 calc R
H67B H -0.1406 0.4677 0.2063 0.043 Uiso 1 1 calc R
H67C H -0.1384 0.4642 0.2820 0.043 Uiso 1 1 calc R
C66 C 0.7129(4) 0.9055(3) 0.3179(2) 0.0221(11) Uani 1 1 d .
F33 F 1.0500(3) 0.6020(3) 0.4843(3) 0.097(2) Uani 1 1 d .
C64 C 0.3919(3) 0.1948(3) 0.4006(2) 0.0196(11) Uani 1 1 d .
F30 F 0.9766(3) 0.5873(3) 0.3869(3) 0.0843(19) Uani 1 1 d .
C63 C 0.5689(3) 0.3371(3) 0.1740(2) 0.0164(10) Uani 1 1 d .
H63A H 0.6234 0.3315 0.1864 0.020 Uiso 1 1 calc R
C62 C 1.2520(3) 0.7168(3) 0.3523(2) 0.0177(10) Uani 1 1 d .
H62A H 1.2997 0.7341 0.3350 0.021 Uiso 1 1 calc R
C61 C 0.0528(4) 0.2125(3) 0.3549(3) 0.0233(12) Uani 1 1 d .
C60 C 0.6745(4) 0.5968(3) 0.1980(3) 0.0307(13) Uani 1 1 d .
H60A H 0.6819 0.5518 0.1803 0.046 Uiso 1 1 calc R
H60B H 0.7022 0.6083 0.2439 0.046 Uiso 1 1 calc R
H60C H 0.6987 0.6334 0.1738 0.046 Uiso 1 1 calc R
F22 F 1.3227(3) 0.9143(4) 0.0932(2) 0.106(2) Uani 1 1 d .
C54 C 1.2852(3) 0.8577(3) 0.2068(3) 0.0220(11) Uani 1 1 d .
H54A H 1.2495 0.8356 0.1668 0.026 Uiso 1 1 calc R
C53 C 0.4108(3) 0.3591(3) 0.1364(2) 0.0193(11) Uani 1 1 d .
C52 C 1.0354(4) 0.6345(3) 0.4319(3) 0.0309(13) Uani 1 1 d .
F20 F 0.8603(3) 0.6228(4) 0.0501(3) 0.109(3) Uani 1 1 d .
F19 F 1.4328(4) 0.9860(3) 0.1424(3) 0.0858(17) Uani 1 1 d .
C50 C 0.0147(4) 0.2165(3) 0.0953(2) 0.0243(12) Uani 1 1 d .
C500 C 0.8040(4) 0.7159(3) 0.3576(3) 0.0353(15) Uani 1 1 d .
H50A H 0.8577 0.7078 0.3756 0.053 Uiso 1 1 calc R
H50B H 0.7773 0.6822 0.3185 0.053 Uiso 1 1 calc R
H50C H 0.7687 0.7100 0.3899 0.053 Uiso 1 1 calc R
C49 C -0.0970(4) 0.1009(3) 0.0693(3) 0.0287(13) Uani 1 1 d .
H49A H -0.1340 0.0647 0.0884 0.034 Uiso 1 1 calc R
C48 C 0.6706(3) 0.1572(3) 0.2387(2) 0.0192(11) Uani 1 1 d .
C47 C 0.6234(4) 0.8760(3) 0.0957(3) 0.0313(14) Uani 1 1 d .
H47A H 0.6575 0.9086 0.1343 0.038 Uiso 1 1 calc R
H47B H 0.5730 0.8488 0.1082 0.038 Uiso 1 1 calc R
C46 C 0.4493(3) 0.7515(3) 0.2509(3) 0.0254(12) Uani 1 1 d .
H46A H 0.3923 0.7562 0.2414 0.038 Uiso 1 1 calc R
H46B H 0.4872 0.7942 0.2432 0.038 Uiso 1 1 calc R
H46C H 0.4638 0.7444 0.2963 0.038 Uiso 1 1 calc R
C45 C 1.3924(4) 0.9277(3) 0.3241(3) 0.0304(13) Uani 1 1 d .
C44 C 1.3375(4) 0.6542(3) 0.4261(3) 0.0274(13) Uani 1 1 d .
C43 C 0.4366(4) 0.7034(3) 0.1334(3) 0.0260(12) Uani 1 1 d .
H43A H 0.3792 0.7066 0.1225 0.039 Uiso 1 1 calc R
H43B H 0.4444 0.6655 0.1038 0.039 Uiso 1 1 calc R
H43C H 0.4740 0.7478 0.1289 0.039 Uiso 1 1 calc R
F15 F 0.7524(3) 0.1027(4) 0.1800(2) 0.109(2) Uani 1 1 d .
C42 C 0.2423(4) 0.3205(3) 0.4281(3) 0.0340(14) Uani 1 1 d .
H42A H 0.3025 0.3398 0.4396 0.051 Uiso 1 1 calc R
H42B H 0.2293 0.2696 0.4277 0.051 Uiso 1 1 calc R
H42C H 0.2165 0.3413 0.4603 0.051 Uiso 1 1 calc R
B1 B 1.1684(4) 0.7891(3) 0.2711(3) 0.0158(11) Uani 1 1 d .
C41 C 1.4150(4) 0.9430(3) 0.2638(3) 0.0319(14) Uani 1 1 d .
H41A H 1.4650 0.9764 0.2629 0.038 Uiso 1 1 calc R
C40 C 0.7833(4) 0.9482(3) 0.2875(3) 0.0293(13) Uani 1 1 d .
H40A H 0.7852 0.9981 0.2947 0.044 Uiso 1 1 calc R
H40B H 0.7723 0.9323 0.2407 0.044 Uiso 1 1 calc R
H40C H 0.8366 0.9410 0.3079 0.044 Uiso 1 1 calc R
C39 C -0.0393(4) 0.0668(3) 0.0349(3) 0.0259(12) Uani 1 1 d .
H39A H -0.0068 0.0446 0.0666 0.031 Uiso 1 1 calc R
H39B H -0.0734 0.0297 -0.0003 0.031 Uiso 1 1 calc R
C37 C 0.1043(4) 0.1632(3) 0.3295(3) 0.0343(14) Uani 1 1 d .
H37A H 0.0844 0.1162 0.3405 0.052 Uiso 1 1 calc R
H37B H 0.1630 0.1818 0.3498 0.052 Uiso 1 1 calc R
H37C H 0.0976 0.1611 0.2822 0.052 Uiso 1 1 calc R
C36 C 0.8927(4) 0.6527(3) 0.1102(3) 0.0290(13) Uani 1 1 d .
C35 C -0.1533(4) 0.3264(3) 0.2873(3) 0.0290(13) Uani 1 1 d .
H35A H -0.2139 0.3135 0.2806 0.043 Uiso 1 1 calc R
H35B H -0.1299 0.3536 0.3304 0.043 Uiso 1 1 calc R
H35C H -0.1335 0.2838 0.2844 0.043 Uiso 1 1 calc R
C34 C 0.3929(3) 0.6208(3) 0.2162(3) 0.0252(12) Uani 1 1 d .
H34A H 0.3367 0.6270 0.2047 0.038 Uiso 1 1 calc R
H34B H 0.4045 0.6134 0.2618 0.038 Uiso 1 1 calc R
H34C H 0.3975 0.5802 0.1885 0.038 Uiso 1 1 calc R
C33 C 0.0203(4) 0.1212(3) 0.0063(3) 0.0296(13) Uani 1 1 d .
H33A H 0.0572 0.0982 -0.0151 0.035 Uiso 1 1 calc R
C32 C 0.5428(4) 0.5305(3) 0.2283(3) 0.0232(11) Uani 1 1 d .
H32A H 0.5498 0.4864 0.2082 0.035 Uiso 1 1 calc R
H32B H 0.4837 0.5271 0.2256 0.035 Uiso 1 1 calc R
H32C H 0.5712 0.5397 0.2740 0.035 Uiso 1 1 calc R
C31 C -0.1254(3) 0.3716(3) 0.2335(3) 0.0229(11) Uani 1 1 d .
C30 C -0.0063(4) 0.4557(3) 0.1327(3) 0.0332(14) Uani 1 1 d .
H30A H 0.0150 0.4954 0.1106 0.050 Uiso 1 1 calc R
H30B H -0.0662 0.4486 0.1290 0.050 Uiso 1 1 calc R
H30C H 0.0050 0.4135 0.1126 0.050 Uiso 1 1 calc R
C29 C 0.7525(4) 0.8672(4) 0.0532(3) 0.0416(16) Uani 1 1 d .
H29A H 0.7837 0.8345 0.0383 0.050 Uiso 1 1 calc R
H29B H 0.7885 0.8994 0.0913 0.050 Uiso 1 1 calc R
C28 C -0.0392(4) 0.2481(3) 0.0429(3) 0.0306(14) Uani 1 1 d .
H28A H -0.0766 0.2703 0.0636 0.037 Uiso 1 1 calc R
H28B H -0.0024 0.2845 0.0247 0.037 Uiso 1 1 calc R
C27 C 0.7087(3) 0.1917(3) 0.3548(2) 0.0212(11) Uani 1 1 d .
C26 C 0.6781(4) 0.9600(3) 0.0226(3) 0.0419(17) Uani 1 1 d .
H26A H 0.7132 0.9905 0.0621 0.050 Uiso 1 1 calc R
H26B H 0.6647 0.9906 -0.0101 0.050 Uiso 1 1 calc R
C25 C 1.3862(4) 0.9198(4) 0.1413(3) 0.0414(17) Uani 1 1 d .
C24 C 1.1009(4) 0.9639(3) 0.4441(3) 0.0327(14) Uani 1 1 d .
F300 F 1.4322(5) 0.8795(3) 0.1239(3) 0.109(2) Uani 1 1 d .
F11 F 0.8589(3) 0.6091(3) 0.1484(3) 0.105(2) Uani 1 1 d .
C22 C 0.8700(3) 0.7996(3) 0.2862(3) 0.0298(13) Uani 1 1 d .
H22A H 0.9246 0.7926 0.3034 0.045 Uiso 1 1 calc R
H22B H 0.8767 0.8463 0.2728 0.045 Uiso 1 1 calc R
H22C H 0.8421 0.7641 0.2486 0.045 Uiso 1 1 calc R
C21 C 0.8644(4) 0.8433(3) 0.4023(3) 0.0360(15) Uani 1 1 d .
H21A H 0.9180 0.8331 0.4171 0.054 Uiso 1 1 calc R
H21B H 0.8316 0.8368 0.4361 0.054 Uiso 1 1 calc R
H21C H 0.8736 0.8917 0.3931 0.054 Uiso 1 1 calc R
C20 C 0.2520(4) 0.3060(3) 0.3074(3) 0.0343(14) Uani 1 1 d .
H20B H 0.3123 0.3234 0.3213 0.052 Uiso 1 1 calc R
H20C H 0.2343 0.3203 0.2651 0.052 Uiso 1 1 calc R
H20D H 0.2364 0.2548 0.3038 0.052 Uiso 1 1 calc R
C18 C 0.6179(4) 0.7734(3) 0.0124(3) 0.0338(14) Uani 1 1 d .
H18A H 0.5673 0.7459 0.0246 0.041 Uiso 1 1 calc R
H18B H 0.6487 0.7404 -0.0024 0.041 Uiso 1 1 calc R
F9 F 0.6605(4) 0.1393(3) 0.12389(19) 0.100(2) Uani 1 1 d .
C16 C 0.0555(4) 0.2127(3) 0.4300(3) 0.0374(15) Uani 1 1 d .
H16A H 0.0348 0.1648 0.4388 0.056 Uiso 1 1 calc R
H16B H 0.0208 0.2419 0.4440 0.056 Uiso 1 1 calc R
H16C H 0.1127 0.2316 0.4540 0.056 Uiso 1 1 calc R
C15 C 0.5441(4) 0.8659(3) -0.0187(3) 0.0349(14) Uani 1 1 d .
H15B H 0.5240 0.8912 -0.0540 0.042 Uiso 1 1 calc R
H15C H 0.4952 0.8377 -0.0050 0.042 Uiso 1 1 calc R
C14 C -0.0912(4) 0.1892(3) -0.0126(3) 0.0351(15) Uani 1 1 d .
H14F H -0.1249 0.2094 -0.0458 0.042 Uiso 1 1 calc R
F8 F 0.8064(3) 0.5181(4) 0.4865(3) 0.131(3) Uani 1 1 d .
C13 C -0.1629(4) 0.3246(3) 0.1665(3) 0.0304(13) Uani 1 1 d .
H13C H -0.2235 0.3135 0.1590 0.046 Uiso 1 1 calc R
H13D H -0.1449 0.2812 0.1665 0.046 Uiso 1 1 calc R
H13E H -0.1439 0.3497 0.1318 0.046 Uiso 1 1 calc R
C12 C 0.1316(4) 0.4774(3) 0.2106(3) 0.0327(14) Uani 1 1 d .
H12I H 0.1552 0.5169 0.1892 0.049 Uiso 1 1 calc R
H12J H 0.1389 0.4341 0.1891 0.049 Uiso 1 1 calc R
H12K H 0.1597 0.4851 0.2563 0.049 Uiso 1 1 calc R
C11 C 0.2315(4) 0.4185(3) 0.3608(3) 0.0352(15) Uani 1 1 d .
H11F H 0.2916 0.4370 0.3753 0.053 Uiso 1 1 calc R
H11G H 0.2032 0.4395 0.3909 0.053 Uiso 1 1 calc R
H11H H 0.2144 0.4301 0.3171 0.053 Uiso 1 1 calc R
C10 C 0.5405(4) 0.5759(3) 0.1178(2) 0.0293(13) Uani 1 1 d .
H10G H 0.5459 0.5302 0.1001 0.044 Uiso 1 1 calc R
H10H H 0.5686 0.6123 0.0950 0.044 Uiso 1 1 calc R
H10I H 0.4817 0.5753 0.1119 0.044 Uiso 1 1 calc R
C9 C 0.7224(4) 0.9348(3) 0.3911(3) 0.0345(15) Uani 1 1 d .
H9A H 0.7234 0.9846 0.3950 0.052 Uiso 1 1 calc R
H9B H 0.7742 0.9290 0.4162 0.052 Uiso 1 1 calc R
H9C H 0.6756 0.9091 0.4081 0.052 Uiso 1 1 calc R
C8 C 0.6736(5) 0.8578(4) -0.0618(3) 0.0467(19) Uani 1 1 d .
H8A H 0.7053 0.8246 -0.0745 0.056 Uiso 1 1 calc R
H8B H 0.6599 0.8823 -0.0994 0.056 Uiso 1 1 calc R
C7 C -0.0335(4) 0.1537(3) -0.0448(3) 0.0346(15) Uani 1 1 d .
H7A H 0.0034 0.1886 -0.0643 0.042 Uiso 1 1 calc R
H7B H -0.0672 0.1164 -0.0800 0.042 Uiso 1 1 calc R
C6 C 0.5980(4) 0.9192(3) 0.0393(3) 0.0359(15) Uani 1 1 d .
H6A H 0.5662 0.9521 0.0540 0.043 Uiso 1 1 calc R
C5 C -0.1504(4) 0.1331(3) 0.0181(3) 0.0361(15) Uani 1 1 d .
H5A H -0.1871 0.1556 0.0393 0.043 Uiso 1 1 calc R
H5B H -0.1855 0.0957 -0.0165 0.043 Uiso 1 1 calc R
F4 F 0.6286(5) 0.0499(3) 0.1673(3) 0.123(3) Uani 1 1 d .
F3 F 1.4968(5) 0.9302(4) 0.4127(3) 0.134(3) Uani 1 1 d .
C4 C 1.4479(4) 0.9655(4) 0.3875(3) 0.0412(16) Uani 1 1 d .
F2 F 1.1807(3) 0.9945(4) 0.4678(2) 0.118(3) Uani 1 1 d .
C3 C 0.5930(4) 0.8167(3) -0.0447(3) 0.0396(16) Uani 1 1 d .
H3A H 0.5577 0.7841 -0.0836 0.047 Uiso 1 1 calc R
C2 C 0.0296(4) 0.5433(3) 0.2387(3) 0.0303(13) Uani 1 1 d .
H2B H 0.0522 0.5806 0.2145 0.045 Uiso 1 1 calc R
H2C H 0.0605 0.5532 0.2837 0.045 Uiso 1 1 calc R
H2D H -0.0289 0.5410 0.2381 0.045 Uiso 1 1 calc R
C1 C 0.7277(4) 0.9115(4) -0.0045(3) 0.0425(16) Uani 1 1 d .
H1B H 0.7783 0.9395 -0.0172 0.051 Uiso 1 1 calc R
F1 F 1.5023(5) 1.0244(3) 0.3796(3) 0.138(3) Uani 1 1 d .
F602 F 0.8082(3) 0.5613(3) 0.3982(5) 0.166(4) Uani 1 1 d .
F601 F 1.4104(4) 0.9858(5) 0.4284(3) 0.158(4) Uani 1 1 d .
H2 H 0.728(3) 0.762(3) 0.114(2) 0.010(12) Uiso 1 1 d .
H1 H 0.112(4) 0.302(3) 0.131(3) 0.032(16) Uiso 1 1 d .

loop_
_atom_site_aniso_label
_atom_site_aniso_U_11
_atom_site_aniso_U_22
_atom_site_aniso_U_33
_atom_site_aniso_U_23
_atom_site_aniso_U_13
_atom_site_aniso_U_12
Ni2 0.0174(3) 0.0172(3) 0.0114(3) 0.0046(2) 0.0046(2) 0.0046(3)
P4 0.0215(7) 0.0176(7) 0.0126(6) 0.0001(5) 0.0014(5) 0.0084(5)
P3 0.0146(6) 0.0171(6) 0.0125(6) 0.0041(5) 0.0034(5) 0.0052(5)
Ni1 0.0254(4) 0.0173(3) 0.0122(3) -0.0017(2) 0.0031(3) 0.0063(3)
P2 0.0192(7) 0.0169(7) 0.0126(6) 0.0025(5) 0.0017(5) 0.0030(5)
P1 0.0225(7) 0.0167(7) 0.0148(6) 0.0016(5) 0.0051(5) 0.0076(5)
F116 0.0314(18) 0.0188(16) 0.0304(17) -0.0025(13) 0.0086(14) 0.0113(14)
F115 0.0217(16) 0.0285(17) 0.0211(15) 0.0053(13) 0.0097(13) 0.0118(13)
F114 0.0306(18) 0.0355(19) 0.0194(15) 0.0075(13) 0.0048(13) 0.0223(15)
F113 0.038(2) 0.034(2) 0.0355(19) 0.0033(16) -0.0163(16) 0.0088(17)
F112 0.046(2) 0.037(2) 0.0203(16) -0.0015(14) 0.0140(16) 0.0027(17)
F111 0.041(2) 0.062(2) 0.0223(17) 0.0261(17) 0.0124(15) 0.0220(19)
F110 0.028(2) 0.076(3) 0.047(2) 0.034(2) 0.0206(17) 0.034(2)
F109 0.066(3) 0.044(2) 0.0354(19) 0.0091(17) 0.0056(19) 0.043(2)
F108 0.043(2) 0.043(2) 0.053(2) 0.0053(18) 0.0346(19) 0.0163(18)
F107 0.044(2) 0.056(2) 0.0273(18) -0.0028(16) 0.0049(16) 0.0342(19)
F106 0.042(2) 0.0258(18) 0.0288(17) -0.0077(14) 0.0080(16) 0.0026(16)
F105 0.0171(17) 0.040(2) 0.056(2) -0.0134(18) 0.0006(16) 0.0095(15)
F104 0.041(2) 0.052(2) 0.0242(17) 0.0035(16) 0.0159(16) -0.0085(18)
F103 0.055(3) 0.050(2) 0.033(2) 0.0036(18) 0.0096(19) -0.031(2)
F102 0.037(2) 0.099(4) 0.050(2) -0.053(2) -0.001(2) 0.021(2)
F101 0.061(3) 0.040(2) 0.051(2) 0.0070(18) 0.041(2) 0.023(2)
C201 0.019(3) 0.022(3) 0.013(2) 0.006(2) 0.005(2) 0.007(2)
F100 0.099(4) 0.055(3) 0.0144(17) 0.0076(16) 0.011(2) 0.035(2)
N2 0.024(2) 0.026(2) 0.015(2) 0.0069(18) 0.0073(18) 0.011(2)
F77 0.063(3) 0.089(3) 0.0222(18) 0.024(2) 0.0112(18) 0.042(3)
F76 0.0236(19) 0.065(3) 0.0262(18) 0.0074(17) 0.0082(15) -0.0048(17)
C150 0.017(3) 0.017(3) 0.017(2) 0.0030(19) 0.008(2) 0.005(2)
F74 0.027(2) 0.041(2) 0.049(2) -0.0075(18) -0.0119(17) 0.0085(17)
N1 0.025(3) 0.024(2) 0.021(2) -0.0003(19) 0.0064(19) 0.002(2)
F71 0.037(2) 0.065(3) 0.050(2) 0.044(2) 0.0050(18) 0.006(2)
F70 0.072(3) 0.069(3) 0.0259(19) 0.0220(19) 0.0068(19) 0.040(2)
C146 0.018(3) 0.015(2) 0.012(2) -0.0018(19) -0.0017(19) 0.004(2)
C145 0.018(3) 0.021(3) 0.016(2) 0.011(2) 0.006(2) 0.006(2)
C144 0.012(2) 0.013(2) 0.014(2) 0.0009(18) 0.0020(18) -0.0004(19)
C143 0.021(3) 0.019(3) 0.016(2) -0.002(2) 0.003(2) 0.008(2)
C142 0.013(2) 0.020(3) 0.019(2) 0.001(2) 0.000(2) 0.006(2)
C141 0.018(3) 0.027(3) 0.028(3) 0.010(2) 0.003(2) 0.004(2)
C140 0.020(3) 0.021(3) 0.016(2) -0.006(2) 0.001(2) 0.005(2)
C139 0.008(2) 0.013(2) 0.022(2) 0.0014(19) 0.0063(19) 0.0007(18)
C138 0.015(3) 0.016(2) 0.016(2) 0.0002(19) 0.0015(19) 0.008(2)
C137 0.015(3) 0.019(3) 0.021(2) 0.001(2) 0.004(2) 0.004(2)
F65 0.044(2) 0.055(3) 0.041(2) 0.0004(19) -0.0154(19) 0.001(2)
C131 0.018(3) 0.020(3) 0.014(2) 0.002(2) 0.003(2) 0.004(2)
C130 0.024(3) 0.015(2) 0.012(2) -0.0001(19) 0.005(2) 0.003(2)
C129 0.028(3) 0.018(3) 0.016(2) 0.002(2) 0.003(2) 0.010(2)
C128 0.012(2) 0.019(3) 0.011(2) 0.0003(19) -0.0002(18) 0.001(2)
C127 0.028(3) 0.027(3) 0.028(3) -0.005(2) 0.010(2) 0.008(2)
C126 0.022(3) 0.009(2) 0.034(3) -0.004(2) 0.010(2) 0.004(2)
F63 0.035(2) 0.045(3) 0.134(4) 0.042(3) 0.021(3) 0.028(2)
F62 0.028(2) 0.052(3) 0.125(4) -0.019(3) -0.006(3) 0.022(2)
F61 0.174(6) 0.070(3) 0.028(2) 0.004(2) 0.034(3) 0.088(4)
C124 0.024(3) 0.016(3) 0.017(2) 0.001(2) 0.006(2) 0.000(2)
F60 0.099(4) 0.065(3) 0.076(3) 0.042(2) 0.071(3) 0.051(3)
C122 0.015(3) 0.023(3) 0.014(2) 0.006(2) 0.0041(19) 0.008(2)
C121 0.030(3) 0.022(3) 0.011(2) -0.002(2) 0.003(2) 0.012(2)
B2 0.012(3) 0.022(3) 0.014(3) 0.003(2) 0.004(2) 0.008(2)
C119 0.026(3) 0.022(3) 0.033(3) 0.009(2) 0.008(2) 0.005(2)
C118 0.048(4) 0.036(4) 0.024(3) 0.003(3) 0.003(3) 0.018(3)
C117 0.021(3) 0.019(3) 0.015(2) -0.002(2) 0.004(2) 0.004(2)
C116 0.023(3) 0.020(3) 0.026(3) 0.006(2) 0.001(2) 0.007(2)
C115 0.028(3) 0.023(3) 0.010(2) 0.001(2) 0.002(2) 0.000(2)
C114 0.021(3) 0.019(3) 0.010(2) 0.0039(19) 0.0040(19) 0.007(2)
C113 0.024(3) 0.024(3) 0.020(3) 0.003(2) 0.001(2) -0.002(2)
C112 0.018(3) 0.020(3) 0.009(2) 0.0015(19) 0.0017(19) 0.007(2)
C111 0.015(3) 0.015(2) 0.019(2) 0.000(2) 0.003(2) 0.001(2)
C110 0.015(3) 0.020(3) 0.021(2) 0.006(2) 0.002(2) 0.006(2)
C109 0.019(3) 0.026(3) 0.043(3) 0.016(3) 0.011(3) 0.011(2)
C108 0.022(3) 0.015(3) 0.020(2) 0.002(2) 0.010(2) 0.006(2)
C107 0.021(3) 0.019(3) 0.024(3) 0.000(2) 0.008(2) 0.003(2)
C106 0.015(3) 0.017(3) 0.020(2) 0.003(2) 0.007(2) 0.001(2)
C105 0.018(3) 0.016(2) 0.009(2) 0.0083(18) 0.0026(19) 0.005(2)
C104 0.026(3) 0.029(3) 0.017(2) 0.005(2) 0.005(2) 0.007(2)
C103 0.022(3) 0.027(3) 0.010(2) 0.008(2) 0.003(2) 0.002(2)
C102 0.018(3) 0.018(3) 0.021(2) 0.006(2) 0.006(2) 0.000(2)
C101 0.024(3) 0.016(2) 0.011(2) -0.0031(18) 0.004(2) 0.004(2)
C100 0.026(3) 0.031(3) 0.017(2) -0.001(2) 0.007(2) 0.010(2)
C99 0.013(3) 0.018(3) 0.022(2) -0.001(2) 0.001(2) 0.005(2)
C98 0.025(3) 0.017(3) 0.013(2) 0.0008(19) 0.001(2) 0.004(2)
C97 0.019(3) 0.032(3) 0.023(3) 0.001(2) -0.002(2) 0.007(2)
C96 0.027(3) 0.024(3) 0.011(2) 0.009(2) 0.006(2) 0.012(2)
C95 0.032(3) 0.031(3) 0.015(2) 0.002(2) 0.003(2) 0.013(3)
F50 0.053(3) 0.137(4) 0.027(2) -0.020(2) -0.0163(19) 0.063(3)
C93 0.025(3) 0.019(3) 0.015(2) 0.006(2) 0.005(2) 0.009(2)
C92 0.013(2) 0.030(3) 0.013(2) 0.002(2) 0.0006(19) 0.007(2)
C91 0.017(3) 0.015(2) 0.010(2) -0.0037(18) 0.0037(19) 0.004(2)
C90 0.028(3) 0.025(3) 0.014(2) 0.000(2) 0.005(2) 0.012(2)
F43 0.042(3) 0.089(4) 0.101(4) -0.046(3) -0.020(3) 0.047(3)
C87 0.021(3) 0.019(3) 0.013(2) 0.0103(19) 0.005(2) 0.011(2)
C86 0.019(3) 0.018(3) 0.023(3) 0.006(2) 0.004(2) 0.015(2)
C85 0.025(3) 0.016(3) 0.021(3) 0.003(2) 0.003(2) 0.010(2)
C84 0.024(3) 0.016(3) 0.016(2) 0.0008(19) 0.009(2) 0.006(2)
C83 0.021(3) 0.023(3) 0.032(3) 0.003(2) 0.003(2) 0.011(2)
C82 0.026(3) 0.017(3) 0.013(2) 0.0015(19) 0.004(2) 0.007(2)
C581 0.026(3) 0.027(3) 0.021(3) 0.008(2) 0.003(2) 0.003(2)
F40 0.017(2) 0.056(3) 0.129(4) 0.020(3) -0.002(2) 0.0069(19)
C81 0.018(3) 0.020(3) 0.024(3) 0.008(2) 0.003(2) 0.008(2)
C80 0.032(3) 0.018(3) 0.024(3) 0.006(2) 0.003(2) 0.004(2)
F39 0.092(3) 0.054(3) 0.038(2) -0.0018(19) -0.015(2) 0.055(3)
C71 0.023(3) 0.032(3) 0.026(3) 0.001(2) -0.002(2) 0.008(3)
C70 0.017(3) 0.024(3) 0.054(4) -0.011(3) 0.009(3) 0.001(2)
F36 0.054(3) 0.219(7) 0.082(3) 0.104(4) 0.031(3) 0.086(4)
C69 0.034(3) 0.026(3) 0.025(3) -0.001(2) 0.006(2) 0.019(3)
C68 0.029(3) 0.023(3) 0.026(3) 0.005(2) 0.007(2) 0.008(2)
C67 0.025(3) 0.033(3) 0.030(3) -0.001(3) 0.005(2) 0.013(3)
C66 0.031(3) 0.015(3) 0.016(2) -0.004(2) 0.001(2) 0.005(2)
F33 0.063(3) 0.151(5) 0.137(5) 0.125(4) 0.073(3) 0.068(4)
C64 0.024(3) 0.027(3) 0.013(2) 0.010(2) 0.005(2) 0.014(2)
F30 0.057(3) 0.067(3) 0.107(4) -0.049(3) 0.058(3) -0.034(2)
C63 0.014(2) 0.016(2) 0.018(2) -0.0008(19) 0.002(2) 0.004(2)
C62 0.019(3) 0.022(3) 0.013(2) -0.001(2) 0.005(2) 0.007(2)
C61 0.030(3) 0.018(3) 0.023(3) 0.008(2) 0.007(2) 0.005(2)
C60 0.037(4) 0.031(3) 0.030(3) 0.006(3) 0.012(3) 0.016(3)
F22 0.048(3) 0.206(7) 0.059(3) 0.082(4) 0.012(3) -0.002(4)
C54 0.021(3) 0.022(3) 0.027(3) 0.008(2) 0.006(2) 0.012(2)
C53 0.018(3) 0.019(3) 0.019(2) 0.001(2) -0.001(2) 0.006(2)
C52 0.030(3) 0.030(3) 0.040(3) 0.009(3) 0.020(3) 0.011(3)
F20 0.024(2) 0.193(6) 0.081(4) -0.084(4) -0.018(2) 0.030(3)
F19 0.105(4) 0.066(3) 0.091(4) 0.033(3) 0.059(3) -0.004(3)
C50 0.031(3) 0.024(3) 0.017(2) -0.002(2) 0.005(2) 0.006(2)
C500 0.023(3) 0.032(3) 0.046(4) 0.015(3) -0.006(3) 0.004(3)
C49 0.037(3) 0.021(3) 0.028(3) 0.005(2) 0.011(3) 0.005(3)
C48 0.020(3) 0.017(3) 0.021(3) 0.001(2) 0.007(2) 0.003(2)
C47 0.043(4) 0.025(3) 0.022(3) 0.006(2) 0.005(3) 0.001(3)
C46 0.020(3) 0.030(3) 0.030(3) 0.006(2) 0.006(2) 0.010(2)
C45 0.017(3) 0.025(3) 0.049(4) 0.000(3) 0.003(3) 0.009(2)
C44 0.029(3) 0.037(3) 0.025(3) 0.012(2) 0.011(2) 0.019(3)
C43 0.022(3) 0.031(3) 0.024(3) 0.012(2) 0.000(2) 0.008(2)
F15 0.073(4) 0.200(7) 0.060(3) -0.054(4) -0.003(3) 0.086(4)
C42 0.027(3) 0.034(3) 0.036(3) 0.002(3) -0.006(3) 0.010(3)
B1 0.013(3) 0.021(3) 0.015(3) 0.003(2) 0.002(2) 0.009(2)
C41 0.017(3) 0.027(3) 0.055(4) 0.015(3) 0.011(3) 0.007(2)
C40 0.034(3) 0.017(3) 0.033(3) 0.002(2) 0.004(3) 0.001(2)
C39 0.037(3) 0.025(3) 0.016(2) 0.001(2) 0.000(2) 0.013(3)
C37 0.042(4) 0.016(3) 0.047(4) 0.003(3) 0.009(3) 0.010(3)
C36 0.018(3) 0.034(3) 0.030(3) -0.004(3) -0.004(2) 0.006(2)
C35 0.021(3) 0.034(3) 0.034(3) 0.004(3) 0.009(2) 0.007(2)
C34 0.019(3) 0.032(3) 0.026(3) 0.010(2) 0.003(2) 0.007(2)
C33 0.040(4) 0.024(3) 0.025(3) -0.003(2) 0.010(3) 0.009(3)
C32 0.029(3) 0.022(3) 0.020(3) 0.002(2) 0.004(2) 0.009(2)
C31 0.017(3) 0.028(3) 0.025(3) 0.004(2) 0.002(2) 0.009(2)
C30 0.052(4) 0.028(3) 0.022(3) 0.010(2) 0.011(3) 0.010(3)
C29 0.032(4) 0.052(4) 0.035(3) 0.013(3) 0.003(3) 0.001(3)
C28 0.045(4) 0.029(3) 0.020(3) 0.002(2) 0.003(3) 0.017(3)
C27 0.022(3) 0.022(3) 0.021(3) 0.004(2) 0.003(2) 0.008(2)
C26 0.056(5) 0.026(3) 0.032(3) 0.005(3) 0.007(3) -0.012(3)
C25 0.033(4) 0.051(4) 0.057(4) 0.041(4) 0.023(3) 0.022(3)
C24 0.038(4) 0.035(3) 0.020(3) -0.007(2) 0.007(3) 0.005(3)
F300 0.187(7) 0.126(5) 0.096(4) 0.074(4) 0.111(4) 0.120(5)
F11 0.022(2) 0.133(5) 0.172(6) 0.105(5) 0.022(3) 0.011(3)
C22 0.017(3) 0.038(3) 0.032(3) 0.004(3) 0.000(2) 0.007(3)
C21 0.028(3) 0.043(4) 0.030(3) 0.010(3) -0.003(3) 0.001(3)
C20 0.023(3) 0.043(4) 0.042(3) 0.005(3) 0.014(3) 0.012(3)
C18 0.043(4) 0.029(3) 0.025(3) 0.007(2) 0.004(3) 0.001(3)
F9 0.207(7) 0.113(4) 0.024(2) 0.007(2) 0.026(3) 0.127(5)
C16 0.047(4) 0.036(4) 0.027(3) 0.012(3) 0.004(3) 0.006(3)
C15 0.039(4) 0.032(3) 0.028(3) 0.009(3) 0.000(3) 0.000(3)
C14 0.057(4) 0.028(3) 0.017(3) 0.003(2) -0.010(3) 0.016(3)
F8 0.024(2) 0.227(8) 0.093(4) -0.115(5) -0.003(3) -0.002(3)
C13 0.025(3) 0.032(3) 0.030(3) -0.005(3) 0.000(2) 0.008(3)
C12 0.030(3) 0.028(3) 0.040(3) 0.010(3) 0.010(3) 0.003(3)
C11 0.018(3) 0.030(3) 0.052(4) 0.010(3) 0.001(3) -0.001(2)
C10 0.053(4) 0.023(3) 0.013(2) 0.001(2) 0.008(3) 0.012(3)
C9 0.053(4) 0.030(3) 0.022(3) -0.002(2) 0.007(3) 0.015(3)
C8 0.080(6) 0.039(4) 0.023(3) 0.006(3) 0.023(3) 0.008(4)
C7 0.056(4) 0.033(3) 0.012(3) 0.001(2) 0.007(3) 0.009(3)
C6 0.040(4) 0.033(3) 0.031(3) 0.001(3) 0.003(3) 0.005(3)
C5 0.033(4) 0.034(3) 0.037(3) -0.006(3) -0.006(3) 0.013(3)
F4 0.182(7) 0.053(3) 0.110(4) -0.060(3) 0.095(5) -0.042(4)
F3 0.168(7) 0.120(5) 0.087(4) -0.028(4) -0.090(4) 0.083(5)
C4 0.029(4) 0.039(4) 0.042(4) 0.001(3) -0.012(3) -0.002(3)
F2 0.058(3) 0.192(6) 0.049(3) -0.078(4) 0.014(3) -0.044(4)
C3 0.049(4) 0.036(4) 0.020(3) -0.008(3) -0.006(3) 0.000(3)
C2 0.041(4) 0.022(3) 0.029(3) 0.004(2) 0.009(3) 0.008(3)
C1 0.039(4) 0.047(4) 0.035(3) 0.008(3) 0.008(3) -0.004(3)
F1 0.137(6) 0.105(5) 0.094(5) 0.020(4) -0.046(4) -0.075(4)
F602 0.018(2) 0.065(4) 0.421(13) 0.137(6) 0.019(4) 0.004(2)
F601 0.051(4) 0.272(10) 0.094(4) -0.129(6) 0.003(3) -0.005(5)

loop_
_atom_type_symbol
_atom_type_description
_atom_type_scat_dispersion_real
_atom_type_scat_dispersion_imag
_atom_type_scat_source
C C 0.0033 0.0016 'International Tables Vol C Tables 4.2.6.8 and 6.1.1.4'
H H 0.0000 0.0000 'International Tables Vol C Tables 4.2.6.8 and 6.1.1.4'
B B 0.0013 0.0007 'International Tables Vol C Tables 4.2.6.8 and 6.1.1.4'
N N 0.0061 0.0033 'International Tables Vol C Tables 4.2.6.8 and 6.1.1.4'
F F 0.0171 0.0103 'International Tables Vol C Tables 4.2.6.8 and 6.1.1.4'
P P 0.1023 0.0942 'International Tables Vol C Tables 4.2.6.8 and 6.1.1.4'
Ni Ni 0.3393 1.1124 'International Tables Vol C Tables 4.2.6.8 and 6.1.1.4'

loop_
_geom_angle_atom_site_label_1
_geom_angle_atom_site_label_2
_geom_angle_atom_site_label_3
_geom_angle
N2 Ni2 P2 135.87(16)
N2 Ni2 P3 134.00(16)
P2 Ni2 P3 89.85(5)
C121 P4 C61 107.2(2)
C121 P4 C97 105.6(3)
C61 P4 C97 110.9(3)
C121 P4 Ni1 108.27(16)
C61 P4 Ni1 113.14(18)
C97 P4 Ni1 111.41(18)
C145 P3 C110 104.8(2)
C145 P3 C90 106.1(2)
C110 P3 C90 111.3(2)
C145 P3 Ni2 108.36(17)
C110 P3 Ni2 116.58(16)
C90 P3 Ni2 109.04(18)
N1 Ni1 P1 127.56(16)
N1 Ni1 P4 141.57(16)
P1 Ni1 P4 90.04(5)
C103 P2 C66 106.6(2)
C103 P2 C141 106.3(2)
C66 P2 C141 111.1(2)
C103 P2 Ni2 108.45(17)
C66 P2 Ni2 110.40(16)
C141 P2 Ni2 113.67(18)
C140 P1 C80 106.8(2)
C140 P1 C31 105.7(2)
C80 P1 C31 110.5(2)
C140 P1 Ni1 107.92(17)
C80 P1 Ni1 109.19(18)
C31 P1 Ni1 116.23(18)
C137 C201 C138 122.3(4)
C115 N2 Ni2 136.9(4)
C105 C150 C106 121.9(5)
C50 N1 Ni1 134.6(4)
C99 C146 C62 116.1(4)
C99 C146 B1 120.2(4)
C62 C146 B1 123.7(4)
C103 C145 P3 110.8(3)
C92 C144 C128 115.6(4)
C92 C144 B1 122.4(4)
C128 C144 B1 121.3(4)
C62 C143 C129 121.6(5)
C62 C143 C44 120.4(5)
C129 C143 C44 118.0(5)
C64 C142 C138 122.2(5)
C22 C141 C21 110.4(5)
C22 C141 C500 108.3(5)
C21 C141 C500 106.9(5)
C22 C141 P2 108.3(4)
C21 C141 P2 113.9(4)
C500 C141 P2 109.0(4)
C121 C140 P1 111.3(3)
C131 C139 C84 115.5(4)
C131 C139 B2 123.7(4)
C84 C139 B2 120.3(4)
C201 C138 C142 115.7(5)
C201 C138 B2 122.3(4)
C142 C138 B2 121.5(4)
C201 C137 C102 121.3(5)
C201 C137 C113 119.8(4)
C102 C137 C113 118.9(5)
C139 C131 C48 121.9(4)
C106 C130 C114 118.0(5)
C107 C129 C143 117.8(5)
C111 C128 C144 122.4(4)
C33 C127 C50 109.7(5)
C124 C126 C111 118.2(5)
C126 C124 C92 121.2(5)
C126 C124 C24 119.8(5)
C92 C124 C24 118.8(5)
C93 C122 C87 122.4(5)
C140 C121 P4 111.1(3)
C138 B2 C105 111.4(4)
C138 B2 C91 112.6(4)
C105 B2 C91 104.1(4)
C138 B2 C139 103.1(4)
C105 B2 C139 112.3(4)
C91 B2 C139 113.5(4)
F39 C118 F77 108.6(5)
F39 C118 F65 105.8(5)
F77 C118 F65 105.5(5)
F39 C118 C27 113.0(5)
F77 C118 C27 113.2(5)
F65 C118 C27 110.3(5)
C53 C117 C91 122.6(5)
F113 C116 F71 105.3(4)
F113 C116 F109 106.2(4)
F71 C116 F109 106.7(4)
F113 C116 C111 112.5(4)
F71 C116 C111 112.1(4)
F109 C116 C111 113.3(4)
N2 C115 C29 110.5(5)
N2 C115 C47 110.0(4)
C29 C115 C47 110.3(5)
N2 C115 C18 108.2(4)
C29 C115 C18 109.1(5)
C47 C115 C18 108.9(5)
C130 C114 C112 120.3(5)
C130 C114 C96 121.0(4)
C112 C114 C96 118.7(5)
F103 C113 F106 106.5(5)
F103 C113 F74 107.5(5)
F106 C113 F74 105.7(4)
F103 C113 C137 113.6(4)
F106 C113 C137 112.2(5)
F74 C113 C137 110.9(4)
C114 C112 C105 122.6(5)
C128 C111 C126 120.7(5)
C128 C111 C116 118.9(4)
C126 C111 C116 120.4(5)
C46 C110 C34 108.8(4)
C46 C110 C43 107.3(4)
C34 C110 C43 110.8(4)
C46 C110 P3 107.2(3)
C34 C110 P3 113.1(3)
C43 C110 P3 109.5(4)
C41 C109 C54 121.1(5)
C41 C109 C25 119.6(5)
C54 C109 C25 119.3(6)
C81 C108 C87 122.7(5)
C129 C107 C99 120.8(5)
C129 C107 C52 120.1(5)
C99 C107 C52 119.1(5)
C130 C106 C150 121.4(5)
C130 C106 C70 118.1(5)
C150 C106 C70 120.5(5)
C150 C105 C112 115.7(4)
C150 C105 B2 124.2(4)
C112 C105 B2 119.7(4)
F101 C104 F111 106.7(4)
F101 C104 F76 106.3(5)
F111 C104 F76 105.7(5)
F101 C104 C101 112.1(4)
F111 C104 C101 112.7(4)
F76 C104 C101 112.8(4)
C145 C103 P2 110.5(3)
C64 C102 C137 117.4(5)
C98 C101 C63 120.0(5)
C98 C101 C104 121.0(4)
C63 C101 C104 119.0(5)
C50 C100 C49 110.9(4)
C107 C99 C146 122.0(5)
C101 C98 C53 119.2(5)
C11 C97 C42 108.5(5)
C11 C97 C20 107.5(5)
C42 C97 C20 109.6(5)
C11 C97 P4 108.5(4)
C42 C97 P4 113.6(4)
C20 C97 P4 109.0(4)
F115 C96 F116 107.2(4)
F115 C96 F114 105.8(4)
F116 C96 F114 106.5(4)
F115 C96 C114 112.7(4)
F116 C96 C114 113.3(4)
F114 C96 C114 110.8(4)
F107 C95 F60 105.4(5)
F107 C95 F102 106.1(5)
F60 C95 F102 106.7(5)
F107 C95 C93 113.1(4)
F60 C95 C93 112.1(5)
F102 C95 C93 112.8(5)
C82 C93 C122 120.7(5)
C82 C93 C95 119.5(5)
C122 C93 C95 119.7(5)
C124 C92 C144 121.7(4)
C63 C91 C117 115.3(4)
C63 C91 B2 122.5(4)
C117 C91 B2 121.7(4)
C60 C90 C10 107.2(4)
C60 C90 C32 108.4(4)
C10 C90 C32 110.4(5)
C60 C90 P3 107.9(4)
C10 C90 P3 109.6(3)
C32 C90 P3 113.2(3)
C108 C87 C122 115.4(5)
C108 C87 B1 121.4(4)
C122 C87 B1 123.0(4)
C83 C86 C54 115.2(5)
C83 C86 B1 120.3(4)
C54 C86 B1 124.0(5)
C48 C85 C27 117.8(5)
C27 C84 C139 122.4(4)
C45 C83 C86 123.5(5)
C93 C82 C81 118.3(5)
F70 C581 F112 106.3(5)
F70 C581 F104 106.9(5)
F112 C581 F104 104.6(4)
F70 C581 C64 113.6(5)
F112 C581 C64 113.1(4)
F104 C581 C64 111.7(5)
C108 C81 C82 120.4(5)
C108 C81 C36 119.8(5)
C82 C81 C36 119.8(5)
C12 C80 C30 108.1(5)
C12 C80 C2 107.1(5)
C30 C80 C2 111.2(5)
C12 C80 P1 107.7(4)
C30 C80 P1 109.5(4)
C2 C80 P1 113.1(4)
F36 C71 F40 106.2(5)
F36 C71 F43 106.7(6)
F40 C71 F43 103.8(5)
F36 C71 C53 113.7(5)
F40 C71 C53 112.9(5)
F43 C71 C53 112.8(5)
F602 C70 F105 106.7(6)
F602 C70 F8 105.9(7)
F105 C70 F8 102.6(5)
F602 C70 C106 112.9(5)
F105 C70 C106 115.7(5)
F8 C70 C106 112.1(5)
F15 C69 F9 107.0(6)
F15 C69 F4 104.5(6)
F9 C69 F4 104.2(6)
F15 C69 C48 114.1(5)
F9 C69 C48 113.9(4)
F4 C69 C48 112.2(5)
C40 C66 C9 111.3(5)
C40 C66 C68 108.4(4)
C9 C66 C68 107.7(5)
C40 C66 P2 109.0(4)
C9 C66 P2 113.5(4)
C68 C66 P2 106.8(4)
C102 C64 C142 121.1(4)
C102 C64 C581 119.5(5)
C142 C64 C581 119.3(5)
C101 C63 C91 122.7(5)
C143 C62 C146 121.7(5)
C37 C61 C16 111.4(5)
C37 C61 C119 108.2(5)
C16 C61 C119 106.9(5)
C37 C61 P4 109.1(4)
C16 C61 P4 113.6(4)
C119 C61 P4 107.4(3)
C86 C54 C109 121.8(5)
C98 C53 C117 120.1(5)
C98 C53 C71 120.9(5)
C117 C53 C71 119.0(5)
F33 C52 F108 106.0(5)
F33 C52 F30 106.5(6)
F108 C52 F30 104.2(5)
F33 C52 C107 113.9(5)
F108 C52 C107 114.0(5)
F30 C52 C107 111.5(5)
N1 C50 C100 110.6(4)
N1 C50 C127 110.8(5)
C100 C50 C127 109.5(4)
N1 C50 C28 108.4(4)
C100 C50 C28 108.6(5)
C127 C50 C28 108.8(4)
C39 C49 C100 109.9(5)
C39 C49 C5 108.8(5)
C100 C49 C5 108.6(5)
C85 C48 C131 121.1(5)
C85 C48 C69 118.3(5)
C131 C48 C69 120.6(4)
C115 C47 C6 110.2(5)
C83 C45 C41 119.9(6)
C83 C45 C4 120.1(6)
C41 C45 C4 120.0(6)
F110 C44 F50 106.1(5)
F110 C44 F63 106.3(5)
F50 C44 F63 103.9(5)
F110 C44 C143 114.4(4)
F50 C44 C143 112.5(4)
F63 C44 C143 112.8(5)
C144 B1 C87 112.2(4)
C144 B1 C146 110.6(4)
C87 B1 C146 106.3(4)
C144 B1 C86 102.3(4)
C87 B1 C86 114.1(4)
C146 B1 C86 111.4(4)
C109 C41 C45 118.4(5)
C33 C39 C49 111.4(5)
F20 C36 F62 106.0(5)
F20 C36 F11 106.2(6)
F62 C36 F11 104.5(6)
F20 C36 C81 114.0(5)
F62 C36 C81 113.6(5)
F11 C36 C81 111.8(5)
C39 C33 C127 110.0(5)
C39 C33 C7 107.8(5)
C127 C33 C7 108.6(5)
C67 C31 C13 111.4(4)
C67 C31 C35 108.3(4)
C13 C31 C35 106.8(5)
C67 C31 P1 112.6(4)
C13 C31 P1 110.6(4)
C35 C31 P1 106.8(3)
C115 C29 C1 109.9(5)
C14 C28 C50 109.9(5)
C84 C27 C85 121.3(5)
C84 C27 C118 119.6(5)
C85 C27 C118 119.0(5)
C6 C26 C1 112.6(5)
F300 C25 F22 109.1(7)
F300 C25 F19 104.3(6)
F22 C25 F19 102.9(5)
F300 C25 C109 113.4(5)
F22 C25 C109 113.7(5)
F19 C25 C109 112.6(6)
F61 C24 F2 107.8(6)
F61 C24 F100 105.8(5)
F2 C24 F100 105.8(6)
F61 C24 C124 113.1(5)
F2 C24 C124 111.2(5)
F100 C24 C124 112.7(5)
C115 C18 C3 109.3(5)
C6 C15 C3 111.5(5)
C7 C14 C28 110.2(5)
C7 C14 C5 109.3(5)
C28 C14 C5 108.2(5)
C1 C8 C3 111.9(5)
C14 C7 C33 110.9(4)
C26 C6 C15 111.6(5)
C26 C6 C47 107.0(5)
C15 C6 C47 107.1(5)
C49 C5 C14 109.3(5)
F601 C4 F3 110.5(8)
F601 C4 F1 104.2(8)
F3 C4 F1 101.5(7)
F601 C4 C45 114.4(6)
F3 C4 C45 112.7(6)
F1 C4 C45 112.5(6)
C8 C3 C15 111.8(5)
C8 C3 C18 107.5(6)
C15 C3 C18 107.0(5)
C8 C1 C26 111.6(6)
C8 C1 C29 106.3(6)
C26 C1 C29 106.1(5)

loop_
_geom_bond_atom_site_label_1
_geom_bond_atom_site_label_2
_geom_bond_distance
Ni2 N2 1.760(4)
Ni2 P2 2.1642(14)
Ni2 P3 2.1675(14)
P4 C121 1.845(5)
P4 C61 1.863(5)
P4 C97 1.887(6)
P4 Ni1 2.1726(14)
P3 C145 1.844(5)
P3 C110 1.886(5)
P3 C90 1.891(5)
Ni1 N1 1.771(4)
Ni1 P1 2.1609(14)
P2 C103 1.845(5)
P2 C66 1.883(5)
P2 C141 1.893(5)
P1 C140 1.849(5)
P1 C80 1.881(6)
P1 C31 1.899(5)
F116 C96 1.342(6)
F115 C96 1.339(6)
F114 C96 1.351(5)
F113 C116 1.329(6)
F112 C581 1.343(6)
F111 C104 1.337(6)
F110 C44 1.324(6)
F109 C116 1.345(6)
F108 C52 1.319(6)
F107 C95 1.319(6)
F106 C113 1.330(6)
F105 C70 1.299(6)
F104 C581 1.357(7)
F103 C113 1.318(6)
F102 C95 1.332(7)
F101 C104 1.330(6)
C201 C137 1.386(7)
C201 C138 1.399(7)
F100 C24 1.324(7)
N2 C115 1.455(6)
F77 C118 1.313(7)
F76 C104 1.341(6)
C150 C105 1.394(7)
C150 C106 1.396(7)
F74 C113 1.341(6)
N1 C50 1.459(7)
F71 C116 1.330(6)
F70 C581 1.317(6)
C146 C99 1.398(7)
C146 C62 1.408(7)
C146 B1 1.644(7)
C145 C103 1.544(7)
C144 C92 1.404(6)
C144 C128 1.405(6)
C144 B1 1.640(7)
C143 C62 1.377(7)
C143 C129 1.389(7)
C143 C44 1.497(7)
C142 C64 1.399(7)
C142 C138 1.402(7)
C141 C22 1.521(8)
C141 C21 1.521(8)
C141 C500 1.549(8)
C140 C121 1.527(7)
C139 C131 1.398(6)
C139 C84 1.405(7)
C139 B2 1.651(7)
C138 B2 1.637(8)
C137 C102 1.397(7)
C137 C113 1.510(7)
F65 C118 1.354(8)
C131 C48 1.402(7)
C130 C106 1.375(7)
C130 C114 1.393(7)
C129 C107 1.384(7)
C128 C111 1.383(7)
C127 C33 1.538(8)
C127 C50 1.546(7)
C126 C124 1.376(7)
C126 C111 1.388(7)
F63 C44 1.337(7)
F62 C36 1.302(7)
F61 C24 1.304(7)
C124 C92 1.394(7)
C124 C24 1.510(7)
F60 C95 1.330(7)
C122 C93 1.391(7)
C122 C87 1.404(7)
B2 C105 1.639(7)
B2 C91 1.641(7)
C119 C61 1.546(8)
C118 F39 1.312(7)
C118 C27 1.510(8)
C117 C53 1.393(7)
C117 C91 1.400(7)
C116 C111 1.489(7)
C115 C29 1.515(8)
C115 C47 1.522(8)
C115 C18 1.538(7)
C114 C112 1.393(7)
C114 C96 1.499(7)
C112 C105 1.399(7)
C110 C46 1.527(7)
C110 C34 1.528(7)
C110 C43 1.551(7)
C109 C41 1.372(8)
C109 C54 1.410(8)
C109 C25 1.488(8)
C108 C81 1.389(7)
C108 C87 1.400(7)
C107 C99 1.394(7)
C107 C52 1.493(8)
C106 C70 1.495(7)
C104 C101 1.499(7)
C102 C64 1.383(7)
C101 C98 1.379(7)
C101 C63 1.395(7)
C100 C50 1.516(8)
C100 C49 1.522(8)
C98 C53 1.381(7)
C97 C11 1.523(8)
C97 C42 1.535(8)
C97 C20 1.555(8)
C95 C93 1.504(7)
F50 C44 1.325(7)
C93 C82 1.382(7)
C91 C63 1.399(7)
C90 C60 1.520(8)
C90 C10 1.534(7)
C90 C32 1.536(7)
F43 C71 1.317(7)
C87 B1 1.641(7)
C86 C83 1.397(7)
C86 C54 1.408(7)
C86 B1 1.652(8)
C85 C48 1.376(7)
C85 C27 1.385(7)
C84 C27 1.378(7)
C83 C45 1.389(8)
C82 C81 1.393(7)
C581 C64 1.489(7)
F40 C71 1.314(7)
C81 C36 1.495(7)
C80 C12 1.526(8)
C80 C30 1.539(7)
C80 C2 1.540(8)
C71 F36 1.300(7)
C71 C53 1.494(7)
C70 F602 1.267(8)
C70 F8 1.338(8)
C69 F15 1.276(7)
C69 F9 1.280(7)
C69 F4 1.292(8)
C69 C48 1.508(7)
C68 C66 1.542(8)
C67 C31 1.526(7)
C66 C40 1.533(8)
C66 C9 1.536(7)
F33 C52 1.316(7)
F30 C52 1.331(7)
C61 C37 1.542(8)
C61 C16 1.545(7)
F22 C25 1.296(8)
F20 C36 1.289(7)
F19 C25 1.332(8)
C50 C28 1.547(7)
C49 C39 1.521(8)
C49 C5 1.534(8)
C47 C6 1.555(8)
C45 C41 1.402(9)
C45 C4 1.481(8)
C39 C33 1.508(8)
C36 F11 1.307(8)
C35 C31 1.548(8)
C33 C7 1.540(8)
C31 C13 1.532(7)
C29 C1 1.586(9)
C28 C14 1.525(8)
C26 C6 1.495(9)
C26 C1 1.521(10)
C25 F300 1.286(8)
C24 F2 1.304(8)
C18 C3 1.565(8)
C15 C6 1.511(8)
C15 C3 1.512(9)
C14 C7 1.513(9)
C14 C5 1.548(9)
C8 C1 1.505(9)
C8 C3 1.507(10)
F3 C4 1.257(8)
C4 F601 1.226(9)
C4 F1 1.325(8)
